data_1540222
loop_
_publ_author_name
'Keane, P.M.'
'Ibers, J.A.'

_publ_section_title
;
 Synthesis, structure, and physical properties of the new group IV ternary
 tellurides, Cu2 M Te3 (M = Ti, Zr, Hf)
;
_journal_name_full 'Journal of Solid State Chemistry'
_journal_page_first 291
_journal_page_last 297
_journal_volume 93
_journal_year 1991
_chemical_formula_sum 'Cu2 Hf Te3'
_space_group_IT_number 12
_symmetry_space_group_name_Hall '-C 2y'
_symmetry_space_group_name_H-M 'C 1 2/m 1'
_cell_angle_alpha 90
_cell_angle_beta 97.16
_cell_angle_gamma 90
_cell_formula_units_Z 4
_cell_length_a 20.188
_cell_length_b 4.054
_cell_length_c 7.216
_cell_volume 585.968
_citation_journal_id_ASTM JSSCBI
_cod_data_source_file Keane_JSSCBI_1991_624.cif
_cod_data_source_block Cu2Hf1Te3
_cod_original_cell_volume 585.9677
_cod_original_formula_sum 'Cu2 Hf1 Te3'
_cod_database_code 1540222

loop_
_symmetry_equiv_pos_as_xyz
x,y,z
-x,y,-z
-x,-y,-z
x,-y,z
x+1/2,y+1/2,z
-x+1/2,y+1/2,-z
-x+1/2,-y+1/2,-z
x+1/2,-y+1/2,z

loop_
_atom_site_label
_atom_site_type_symbol
_atom_site_fract_x
_atom_site_fract_y
_atom_site_fract_z
_atom_site_occupancy
_atom_site_U_iso_or_equiv
Cu2 Cu 0.952916 0 0.84751 1 0.0
Te2 Te 0.417792 0 0.632612 1 0.0
Te1 Te 0.248328 0 0.214784 1 0.0
Cu1 Cu 0.287865 0 0.57071 1 0.0
Te3 Te 0.916719 0 0.179629 1 0.0
Hf1 Hf 0.35375 0 0.94544 1 0.0
